data_1544608
loop_
_publ_author_name
'Komatsu, K.'
'Kuribayashi, T.'
'Kudoh, Y.'

_publ_section_title
;
 Effect of temperature and pressure on the crystal structure of topaz,
 Al2SiO4(OH,F)2 : Sample Pax05 at 6.2 GPa, room temperature
;
_journal_name_full 'Journal of Mineralogical and Petrological Sciences'
_journal_page_first 167
_journal_page_last 180
_journal_volume 98
_journal_year 2003
_chemical_formula_sum 'Al2.01 F1.57 H0.43 O4.43 Si'
_chemical_name_common 'natural topaz Pax05 at 6.2 GPa'
_chemical_name_mineral 'topaz Al2.01Si1.00O4F1.57(OH)0.43 Pax05 at 6.2 GPa'
_space_group_IT_number 62
_space_group_name_H-M_alt 'P b n m'
_symmetry_space_group_name_Hall '-P 2c 2ab'
_symmetry_space_group_name_H-M 'P b n m'
_cell_angle_alpha 90
_cell_angle_beta 90
_cell_angle_gamma 90
_cell_formula_units_Z 4
_cell_length_a 4.5949(11)
_cell_length_b 8.7252(29)
_cell_length_c 8.2640(11)
_cell_volume 331.32(14)
_diffrn_ambient_pressure 6.2E+6
_diffrn_ambient_temperature 298.15
_cod_data_source_file topaz-6.2GPa_Pax05.cif
_cod_data_source_block topaz_Pax05@6.2GPa
_cod_depositor_comments
;I added _diffrn_ambient_pressure, temperature tags to make measured
 pressure and temperature condition apparent.
;
_cod_original_formula_sum 'Al2.01 Si1.00 O4.43 F1.57 H0.43'
_cod_database_code 1544608

loop_
_space_group_symop_operation_xyz
'x, y, z'
'-x, -y, -z'
'x+1/2, -y+1/2, -z'
'-x+1/2, y+1/2, z'
'-x, -y, z+1/2'
'x, y, -z+1/2'
'-x+1/2, y+1/2, -z+1/2'
'x+1/2, -y+1/2, z+1/2'

loop_
_atom_site_label
_atom_site_occupancy
_atom_site_fract_x
_atom_site_fract_y
_atom_site_fract_z
_atom_site_adp_type
_atom_site_U_iso_or_equiv
_atom_site_type_symbol
Al 1.0 0.90320(25) 0.13079(26) 0.08201(14) Uiso 0.004970 Al
Si 1.0 0.60033(35) 0.05929(35) 0.750000 Uiso 0.004960 Si
O1 1.0 0.71152(96) 0.03050(91) 0.250000 Uiso 0.006720 O
O2 1.0 0.04673(89) 0.25545(84) 0.250000 Uiso 0.005450 O
O3 1.0 0.21519(72) 0.99245(68) 0.09080(33) Uiso 0.007620 O
F 1.0 0.59181(42) 0.25210(48) 0.06173(30) Uiso 0.007540 F
